data_2005176
loop_
_publ_author_name
'Kabaleeswaran, V.'
'Rajan, S. S.'
'Kannan, A.'
'Rajakumar, P.'

_publ_section_title
;
 A New Cyclophane
;
_journal_issue 7
_journal_name_full 'Acta Crystallographica Section C'
_journal_page_first 1729
_journal_page_last 1731
_journal_paper_doi 10.1107/S0108270196001400
_journal_volume 52
_journal_year 1996
_chemical_formula_moiety 'C42 H36 O2 S2 , 3H2 O1'
_chemical_formula_sum 'C42 H42 O5 S2'
_chemical_formula_weight 690.9
_chemical_melting_point 473.15
_chemical_name_systematic ' ?'
_space_group_IT_number 33
_symmetry_cell_setting orthorhombic
_symmetry_space_group_name_Hall 'P 2c -2n'
_symmetry_space_group_name_H-M 'P n a 21'
_cell_angle_alpha 90.00(2)
_cell_angle_beta 90.00(2)
_cell_angle_gamma 90.00(2)
_cell_formula_units_Z 4
_cell_length_a 11.721(3)
_cell_length_b 15.778(2)
_cell_length_c 20.879(4)
_cell_measurement_reflns_used 25
_cell_measurement_temperature 293
_cell_measurement_theta_max 25
_cell_measurement_theta_min 10
_cell_volume 3861.2(13)
_computing_cell_refinement 'CAD-4 software'
_computing_data_collection 'CAD-4 software(Enraf-Nonius, 1989)'
_computing_data_reduction 'SDP (Enraf-Nonius, 1985)'
_computing_molecular_graphics 'PLUTO (Motherwell & Clegg, 1978); ORTEPII (Johnson, 1976)'
_computing_publication_material 'PARST (Nardelli, 1983)'
_computing_structure_refinement 'SHELX76 (Sheldrick, 1976)'
_computing_structure_solution 'SHELXS86 (Sheldrick, 1985)'
_diffrn_ambient_temperature 293
_diffrn_measurement_device 'Enraf Nonius CAD4'
_diffrn_measurement_method \w/2\q
_diffrn_radiation_monochromator graphite
_diffrn_radiation_type 'Cu K\a'
_diffrn_radiation_wavelength 1.5418
_diffrn_reflns_av_R_equivalents 0
_diffrn_reflns_limit_h_max 13
_diffrn_reflns_limit_h_min 0
_diffrn_reflns_limit_k_max 18
_diffrn_reflns_limit_k_min 0
_diffrn_reflns_limit_l_max 24
_diffrn_reflns_limit_l_min 0
_diffrn_reflns_number 3483
_diffrn_reflns_theta_max 60
_diffrn_reflns_theta_min 1
_diffrn_standards_decay_% 3
_diffrn_standards_interval_count 200
_diffrn_standards_interval_time 60
_diffrn_standards_number 3
_exptl_absorpt_coefficient_mu 1.58
_exptl_absorpt_correction_type none
_exptl_crystal_colour Colorless
_exptl_crystal_density_diffrn 1.19
_exptl_crystal_density_method none
_exptl_crystal_description flaky
_exptl_crystal_F_000 1464
_exptl_crystal_size_max 0.40
_exptl_crystal_size_mid 0.25
_exptl_crystal_size_min 0.10
_refine_diff_density_max 0.63
_refine_diff_density_min -0.32
_refine_ls_extinction_method none
_refine_ls_goodness_of_fit_all 1.11
_refine_ls_goodness_of_fit_obs 1.04
_refine_ls_hydrogen_treatment refall
_refine_ls_matrix_type full
_refine_ls_number_parameters 208
_refine_ls_number_reflns 2172
_refine_ls_R_factor_all 0.095
_refine_ls_R_factor_obs 0.070
_refine_ls_shift/esd_max 0.65
_refine_ls_shift/esd_mean 0.24
_refine_ls_structure_factor_coef F
_refine_ls_weighting_details 'w = 1/[\s^2^(F) + 0.006580F^2^]'
_refine_ls_weighting_scheme calc
_refine_ls_wR_factor_all 0.101
_refine_ls_wR_factor_obs 0.077
_reflns_number_observed 2172
_reflns_number_total 3483
_reflns_observed_criterion I>3\s(I)
_cod_data_source_file pt1030.cif
_cod_data_source_block I
_cod_depositor_comments
;
The following automatic conversions were performed:
'_symmetry_cell_setting' value 'Orthorhombic' changed to 'orthorhombic'
according to '/home/saulius/struct/CIF-dictionaries/cif_core.dic'
dictionary named 'cif_core.dic' version 2.4.1 from 2010-06-29.

Automatic conversion script
Id: cif_fix_enum 1527 2010-12-29 10:47:43Z saulius 

The following automatic conversions were performed:

'_chemical_melting_point' value '200 \%C' was changed to '473.15' -
it was converted from degrees Celsius(C) to
Kelvins(K).

'_symmetry_cell_setting' value 'Orthorhombic' changed to
'orthorhombic' according to
/home/saulius/struct/CIF-dictionaries/cif_core.dic dictionary named
'cif_core.dic' version 2.4.1 from
2010-06-29.

'_refine_ls_matrix_type' value 'Full' changed to 'full'
according to /home/saulius/struct/CIF-dictionaries/cif_core.dic
dictionary named 'cif_core.dic' version 2.4.1 from
2010-06-29.

'_geom_bond_publ_flag' value 'NO' changed to 'no'
according to /home/saulius/struct/CIF-dictionaries/cif_core.dic
dictionary named 'cif_core.dic' version 2.4.1 from 2010-06-29 (86
times).

'_geom_bond_publ_flag' value 'YES' changed to 'yes'
according to /home/saulius/struct/CIF-dictionaries/cif_core.dic
dictionary named 'cif_core.dic' version 2.4.1 from 2010-06-29 (8
times).

'_geom_angle_publ_flag' value 'NO' changed to 'no' according
to /home/saulius/struct/CIF-dictionaries/cif_core.dic dictionary
named 'cif_core.dic' version 2.4.1 from 2010-06-29 (151
time).

'_geom_torsion_publ_flag' value 'NO' changed to 'no'
according to /home/saulius/struct/CIF-dictionaries/cif_core.dic
dictionary named 'cif_core.dic' version 2.4.1 from 2010-06-29 (91
time).

Automatic conversion script
Id: cif_fix_values 1715 2011-07-08 13:25:40Z adriana 

The following automatic conversions were performed:

'_refine_ls_weighting_scheme' value '1/[\s^2^(F) + 0.006580F^2^]' was
changed to 'calc'. New tag '_refine_ls_weighting_details' was
created. The value of the new tag was set to 'w = 1/[\s^2^(F) +
0.006580F^2^]'.

Automatic conversion script
Id: cif_fix_values 3143 2015-03-26 13:38:13Z robertas 
;
_cod_original_cell_volume 3861.0(10)
_cod_database_code 2005176

loop_
_symmetry_equiv_pos_as_xyz
x,y,z
-x,-y,z+1/2
'x+1/2, -y+1/2, Z'
'-x+1/2,y+1/2, Z+1/2'

loop_
_atom_site_aniso_label
_atom_site_aniso_U_11
_atom_site_aniso_U_22
_atom_site_aniso_U_33
_atom_site_aniso_U_12
_atom_site_aniso_U_13
_atom_site_aniso_U_23
_atom_site_aniso_type_symbol
C46 0.070(6) 0.075(5) 0.078(6) -0.003(5) -0.011(5) -0.009(5) C
S3 0.090(2) 0.0720(10) 0.0690(10) 0.0030(10) 0.0090(10) -0.0090(10) S
C36 0.082(7) 0.077(6) 0.091(7) -0.014(5) 0.013(5) 0.019(5) C
C1 0.076(6) 0.049(4) 0.054(4) 0.002(3) -0.002(4) 0.019(4) C
C37 0.079(6) 0.071(5) 0.073(5) 0.001(5) 0.014(5) 0.009(5) C
C2 0.085(6) 0.080(5) 0.056(5) 0.011(4) -0.010(4) 0.007(5) C
C4 0.104(7) 0.055(4) 0.079(6) -0.001(4) 0.017(5) -0.009(5) C
C45 0.078(6) 0.073(5) 0.079(5) -0.008(5) -0.008(5) -0.002(5) C
C8 0.080(7) 0.087(7) 0.063(5) -0.011(5) 0.005(5) 0.001(5) C
C7 0.090(7) 0.087(6) 0.077(6) 0.004(5) -0.009(5) 0.010(6) C
C6 0.091(7) 0.111(8) 0.069(6) 0.009(6) -0.011(6) 0.000(6) C
C5 0.080(6) 0.069(5) 0.059(5) 0.003(4) 0.007(4) -0.006(5) C
O9 0.110(5) 0.093(5) 0.064(4) -0.020(3) -0.012(4) -0.005(4) O
C10 0.114(8) 0.093(7) 0.054(5) -0.032(5) 0.001(5) 0.007(6) C
C11 0.079(7) 0.080(6) 0.063(5) -0.032(4) 0.000(5) -0.005(5) C
C44 0.064(6) 0.098(7) 0.086(7) -0.020(6) 0.016(5) 0.003(5) C
C43 0.074(6) 0.093(6) 0.071(5) -0.019(5) 0.001(5) 0.004(5) C
C14 0.054(5) 0.069(5) 0.060(4) -0.029(4) -0.006(4) 0.010(4) C
C13 0.071(6) 0.093(6) 0.061(5) -0.026(5) -0.001(5) 0.009(5) C
C12 0.069(5) 0.089(6) 0.067(5) -0.014(5) -0.012(5) 0.016(5) C
C15 0.053(5) 0.050(4) 0.069(5) -0.026(4) 0.006(4) -0.002(4) C
C16 0.066(6) 0.068(5) 0.083(6) -0.020(4) -0.003(5) 0.004(4) C
C42 0.073(5) 0.047(4) 0.062(4) -0.005(3) -0.006(4) -0.002(4) C
C20 0.056(5) 0.059(4) 0.054(4) -0.012(4) -0.008(4) -0.010(4) C
S31 0.096(2) 0.0650(10) 0.0700(10) 0.0090(10) 0.0180(10) 0.0150(10) S
O25 0.096(4) 0.058(3) 0.052(3) -0.003(2) -0.002(3) -0.005(3) O
C41 0.069(5) 0.070(5) 0.048(4) -0.007(4) -0.001(4) -0.007(4) C
C40 0.066(6) 0.077(5) 0.064(5) 0.007(4) -0.002(4) 0.006(5) C
C26 0.069(5) 0.063(4) 0.047(4) -0.010(3) -0.002(4) 0.010(4) C
C21 0.074(6) 0.068(5) 0.059(4) -0.003(4) -0.003(4) 0.002(4) C
C33 0.085(6) 0.058(4) 0.060(4) -0.002(4) -0.006(4) 0.030(5) C
C17 0.097(7) 0.060(5) 0.107(7) -0.018(5) -0.026(6) 0.012(5) C
C23 0.064(5) 0.065(5) 0.061(5) -0.002(4) 0.013(4) -0.014(4) C
C19 0.059(5) 0.044(4) 0.075(5) -0.009(4) -0.002(4) -0.012(3) C
C38 0.064(6) 0.102(7) 0.077(6) 0.011(5) -0.004(5) 0.020(5) C
C24 0.086(6) 0.056(4) 0.074(5) -0.005(4) 0.019(5) 0.003(4) C
C22 0.073(6) 0.065(5) 0.059(4) -0.010(4) -0.001(4) -0.006(4) C
C39 0.061(5) 0.082(6) 0.091(6) 0.004(5) 0.014(5) 0.000(5) C
C32 0.111(8) 0.079(6) 0.060(5) 0.007(4) 0.003(5) 0.037(6) C
C29 0.064(6) 0.077(5) 0.075(6) 0.003(5) -0.007(4) 0.001(4) C
C34 0.083(7) 0.097(8) 0.092(8) -0.039(6) -0.037(6) 0.037(6) C
C30 0.090(8) 0.083(7) 0.119(9) 0.034(7) -0.032(7) -0.006(5) C
C35 0.070(7) 0.092(7) 0.166(3) -0.038(8) 0.009(7) 0.015(6) C
C18 0.089(6) 0.070(5) 0.062(5) -0.002(4) -0.005(5) 0.008(5) C
C27 0.063(6) 0.088(6) 0.083(6) 0.005(5) -0.019(5) 0.006(5) C
C28 0.078(7) 0.089(6) 0.090(7) 0.032(6) -0.029(5) -0.013(5) C

loop_
_atom_site_label
_atom_site_fract_x
_atom_site_fract_y
_atom_site_fract_z
_atom_site_U_iso_or_equiv
_atom_site_thermal_displace_type
C46 .2665(8) .8298(6) .28680(10) .074(5) Ueq
S3 .1016(2) .97860(10) .37210(10) .0770(10) Ueq
C36 .3858(9) 1.2067(6) .3988(5) .083(6) Ueq
C1 .2165(7) 1.1213(5) .4185(4) .059(4) Ueq
C37 .2828(8) 1.1714(6) .3779(5) .074(5) Ueq
C2 .1053(9) 1.0875(6) .3945(4) .074(5) Ueq
C4 .1961(10) .9789(5) .3036(5) .079(6) Ueq
C45 .2581(8) .7488(6) .2609(5) .077(6) Ueq
C8 .1655(9) .7286(7) .2198(5) .076(6) Ueq
C7 .0907(9) .7910(7) .2045(5) .085(7) Ueq
C6 .0992(10) .8741(8) .2298(5) .090(7) Ueq
C5 .1886(9) .8922(6) .2717(4) .069(5) Ueq
O9 .1461(6) .6531(5) .1929(3) .089(4) Ueq
C10 .2167(10) .5836(7) .2099(4) .087(7) Ueq
C11 .2020(9) .5493(6) .2785(4) .074(6) Ueq
C44 .2909(9) .5083(7) .3082(6) .083(6) Ueq
C43 .2768(8) .4737(6) .3666(5) .079(6) Ueq
C14 .1761(7) .4806(5) .4008(4) .061(4) Ueq
C13 .0899(8) .5249(6) .3707(5) .075(5) Ueq
C12 .1047(8) .5559(6) .3121(5) .075(6) Ueq
C15 .1630(7) .4472(5) .4667(4) .057(4) Ueq
C16 .2099(7) .3710(6) .4867(5) .072(5) Ueq
C42 .1092(8) .4954(5) .5127(4) .060(4) Ueq
C20 .0396(7) .5248(5) .6225 .056(4) Ueq
S31 .0652(2) 1.09870(10) .56110(10) .0770(10) Ueq
O25 -.0487(6) .7740(3) .7612(3) .069(3) Ueq
C41 -.0551(7) .5736(5) .6063(4) .062(5) Ueq
C40 -0.1056(8) .6289(6) .6494(4) .069(5) Ueq
C26 -.0520(8) .8272(5) .7095(4) .059(4) Ueq
C21 .0835(8) .5342(5) .6855(4) .067(5) Ueq
C33 .2547(8) 1.1066(5) .4818(4) .068(5) Ueq
C17 .1990(9) .3436(6) .5504(6) .088(6) Ueq
C23 -.0642(7) .6367(5) .7099(4) .063(5) Ueq
C19 .0976(7) .4700(4) .5756(4) .059(4) Ueq
C38 -0.1372(8) .9110(7) .6256(5) .081(6) Ueq
C24 -0.1149(8) .6987(5) .7569(4) .072(5) Ueq
C22 .0321(8) .5902(5) .7279(4) .065(5) Ueq
C39 -0.1461(8) .8454(7) .6738(5) .078(6) Ueq
C32 .1863(9) 1.0477(6) .5254(4) .083(6) Ueq
C29 -.0395(8) .9495(6) .6116(5) .072(5) Ueq
C34 .3557(10) 1.1443(8) .5013(6) .091(7) Ueq
C30 -.0380(9) 1.0141(7) .5591(7) .098(8) Ueq
C35 .4183(10) 1.1948(8) .4603(8) .109(9) Ueq
C18 .1451(9) .3939(6) .5940(4) .074(5) Ueq
C27 .0474(8) .8699(7) .6957(5) .078(6) Ueq
C28 .0528(9) .9316(7) .6498(5) .086(7) Ueq
O47 .3337(10) .8410(7) .4587(5) .148(4) Uiso*
O48 .3079(11) .6683(8) .4418(7) .168(4) Uiso*
O49 .1701(16) .7709(12) .5312(11) .255(8) Uiso*
H36 .439(6) 1.242(4) .366(3) .082(15) Uiso
H37 .258(10) 1.201(8) .326(6) .17(4) Uiso
H46 .295(9) .835(7) .317(5) .11(3) Uiso
H45 .332(5) .705(4) .262(3) .042(15) Uiso
H13 .015(5) .519(3) .395(3) .044(14) Uiso
H16 .256(12) .340(9) .466(8) .17(6) Uiso
H42 .089(5) .537(3) .504(3) .030(14) Uiso
H6 .025(10) .925(7) .227(7) .17(4) Uiso
H7 .022(9) .777(7) .176(5) .13(3) Uiso
H43 .334(6) .432(4) .388(3) .07(2) Uiso
H44 .363(9) .502(7) .287(5) .12(3) Uiso
H93 .054(7) .573(6) .295(4) .07(3) Uiso
H2A .056(6) 1.104(5) .429(4) .09(2) Uiso
H2B .073(6) 1.119(5) .354(4) .11(2) Uiso
H4A .260(7) .986(5) .318(4) .08(2) Uiso
H4B .187(7) 1.017(4) .274(4) .07(2) Uiso
H10A .187(7) .521(5) .176(4) .04(2) Uiso
H10B .309(7) .595(5) .206(4) .11(2) Uiso
H41 -.097(7) .568(5) .579(4) .06(3) Uiso
H21 .149(7) .477(5) .702(4) .07(2) Uiso
H17 .210(5) .268(4) .551(4) .035(19) Uiso
H39 -0.243(9) .812(7) .675(6) .17(4) Uiso
H32A .169(10) .999(7) .500(5) .14(4) Uiso
H32B .249(7) 1.029(5) .555(5) .10(3) Uiso
H30A -.024(9) .998(6) .510(5) .10(3) Uiso
H30B -0.125(7) 1.040(6) .552(5) .08(3) Uiso
H24A -0.131(6) .681(5) .804(4) .06(2) Uiso
H24B -0.190(4) .727(3) .748(2) .024(12) Uiso
H22 .055(5) .594(4) .769(3) .042(16) Uiso
H34 .360(7) 1.171(5) .539(4) .08(2) Uiso
H27A .126(8) .860(6) .717(5) .13(3) Uiso
H28 .140(7) .945(5) .640(4) .07(2) Uiso
H40 -0.171(5) .658(3) .633(3) .026(14) Uiso
H38 -0.211(6) .914(4) .598(4) .068(19) Uiso
H35 .472(9) 1.246(6) .482(6) .12(4) Uiso
H18 .125(8) .381(6) .626(5) .11(3) Uiso
H47A .265(4) .830(3) .479(2) .170(10) Uiso
H47B .400(5) .805(3) .455(3) .180(10) Uiso
H48A .393(7) .683(7) .429(6) .200(10) Uiso
H48B .224(8) .691(7) .431(5) .220(10) Uiso
H49A .148(8) .730(8) .570(7) .280(10) Uiso
H49B .129(9) .825(8) .545(7) .280(10) Uiso

loop_
_atom_type_symbol
_atom_type_description
_atom_type_scat_dispersion_real
_atom_type_scat_dispersion_imag
_atom_type_scat_source
? ? ? ? ?
C carbon .017 .009 'IntTabIV Table 2.3.1'
H hydrogen 0 0 'IntTabIV Table 2.3.1'
O oxygen .047 .032 'IntTabIV Table 2.3.1'

loop_
_geom_angle_atom_site_label_1
_geom_angle_atom_site_label_2
_geom_angle_atom_site_label_3
_geom_angle
_geom_angle_publ_flag
C45 C46 C5 121.3(6) no
C2 S3 C4 101.0(4) no
C37 C36 C35 118.9(10) no
C2 C1 C33 122.1(7) no
C37 C1 C33 119.0(8) no
C37 C1 C2 118.9(8) no
C36 C37 C1 121.1(9) no
S3 C2 C1 117.0(7) no
S3 C4 C5 107.9(7) no
C46 C45 C8 119.7(8) no
C45 C8 O9 125.7(9) no
C45 C8 C7 118.3(10) no
C7 C8 O9 116.0(9) no
C8 C7 C6 122.6(10) no
C7 C6 C5 118.4(10) no
C4 C5 C6 120.1(9) no
C46 C5 C6 119.6(9) no
C46 C5 C4 120.2(8) no
C8 O9 C10 119.0(8) no
O9 C10 C11 116.0(9) no
C10 C11 C12 123.6(9) no
C10 C11 C44 120.0(9) no
C44 C11 C12 116.4(9) no
C11 C44 C43 120.4(9) no
C44 C43 C14 122.7(9) no
C43 C14 C15 122.7(8) no
C43 C14 C13 115.4(8) no
C13 C14 C15 121.8(8) no
C14 C13 C12 120.7(9) no
C11 C12 C13 124.3(9) no
C14 C15 C42 119.9(7) no
C14 C15 C16 123.2(8) no
C16 C15 C42 116.8(8) no
C15 C16 C17 121.1(9) no
C15 C42 C19 123.2(7) no
C21 C20 C19 120.7(5) no
C41 C20 C19 122.1(5) no
C41 C20 C21 117.1(7) no
C32 S31 C30 100.9(5) no
C26 O25 C24 116.6(7) no
C20 C41 C40 122.1(7) no
C41 C40 C23 120.5(8) no
O25 C26 C27 116.2(8) no
O25 C26 C39 125.8(8) no
C39 C26 C27 117.9(9) no
C20 C21 C22 120.0(8) no
C1 C33 C34 118.3(8) no
C1 C33 C32 119.4(8) no
C32 C33 C34 122.3(8) no
C16 C17 C18 119.7(9) no
C40 C23 C22 119.4(8) no
C40 C23 C24 121.5(8) no
C24 C23 C22 118.9(7) no
C42 C19 C20 120.5(6) no
C20 C19 C18 120.8(7) no
C42 C19 C18 118.6(8) no
C39 C38 C29 122.8(9) no
O25 C24 C23 111.6(7) no
C21 C22 C23 120.9(8) no
C26 C39 C38 118.2(8) no
S31 C32 C33 112.9(6) no
C38 C29 C28 117.2(9) no
C38 C29 C30 118.8(9) no
C30 C29 C28 123.8(9) no
C33 C34 C35 121.3(10) no
S31 C30 C29 119.7(8) no
C36 C35 C34 121.3(10) no
C17 C18 C19 120.6(8) no
C26 C27 C28 122.3(9) no
C29 C28 C27 121.1(10) no
C5 C46 H46 115(9) no
C45 C46 H46 119(9) no
C35 C36 H36 120(4) no
C37 C36 H36 121(4) no
C1 C37 H37 129(5) no
C36 C37 H37 110(6) no
C1 C2 H2B 115(4) no
C1 C2 H2A 100(5) no
S3 C2 H2B 104(4) no
S3 C2 H2A 116(4) no
H2A C2 H2B 105(6) no
S3 C4 H4B 119(5) no
S3 C4 H4A 106(6) no
H4A C4 H4B 106(7) no
C5 C4 H4B 108(5) no
C5 C4 H4A 110(5) no
C46 C45 H45 121(3) no
C8 C45 H45 118(3) no
C8 C7 H7 119(6) no
C6 C7 H7 118(6) no
C7 C6 H6 124(6) no
C5 C6 H6 117(6) no
O9 C10 H10B 116(4) no
O9 C10 H10A 107(4) no
H10A C10 H10B 111(5) no
C11 C10 H10B 104(4) no
C11 C10 H10A 103(3) no
C11 C44 H44 121(7) no
C43 C44 H44 119(7) no
C44 C43 H43 124(4) no
C14 C43 H43 112(4) no
C14 C13 H13 111(3) no
C12 C13 H13 127(3) no
C13 C12 H93 118(7) no
C11 C12 H93 117(7) no
C15 C16 H16 127(10) no
C17 C16 H16 112(10) no
C15 C42 H42 119(4) no
C19 C42 H42 118(4) no
C20 C41 H41 130(6) no
C40 C41 H41 106(6) no
C41 C40 H40 114(4) no
C23 C40 H40 125(3) no
C20 C21 H21 114(4) no
C22 C21 H21 124(4) no
C16 C17 H17 108(4) no
C18 C17 H17 128(4) no
C29 C38 H38 125(4) no
C39 C38 H38 111(4) no
C23 C24 H24B 121(3) no
C23 C24 H24A 121(4) no
O25 C24 H24B 96(3) no
O25 C24 H24A 105(4) no
H24A C24 H24B 99(5) no
C23 C22 H22 118(4) no
C21 C22 H22 121(4) no
C38 C39 H39 112(5) no
C26 C39 H39 129(5) no
C33 C32 H32B 99(5) no
C33 C32 H32A 106(7) no
S31 C32 H32B 117(6) no
S31 C32 H32A 115(7) no
H32A C32 H32B 105(8) no
C33 C34 H34 121(5) no
C35 C34 H34 104(5) no
C29 C30 H30B 110(5) no
C29 C30 H30A 123(5) no
S31 C30 H30B 111(5) no
S31 C30 H30A 96(5) no
H30A C30 H30B 96(7) no
C34 C35 H35 118(7) no
C36 C35 H35 116(6) no
C19 C18 H18 111(7) no
C17 C18 H18 127(7) no
C26 C27 H27A 126(6) no
C28 C27 H27A 111(6) no
C27 C28 H28 109(5) no
C29 C28 H28 127(5) no
H47A O47 H47B 129(4) no
H48A O48 H48B 138(8) no
H49A O49 H49B 101(8) no

loop_
_geom_bond_atom_site_label_1
_geom_bond_atom_site_label_2
_geom_bond_distance
_geom_bond_publ_flag
C46 C45 1.390(10) no
C46 C5 1.380(10) no
S3 C2 1.780(10) yes
S3 C4 1.810(10) yes
C36 C37 1.400(10) no
C36 C35 1.35(2) no
C1 C37 1.400(10) no
C1 C2 1.490(10) no
C1 C33 1.410(10) no
C4 C5 1.520(10) no
C45 C8 1.420(10) no
C8 C7 1.36(2) no
C8 O9 1.340(10) yes
C7 C6 1.42(2) no
C6 C5 1.390(10) no
O9 C10 1.420(10) yes
C10 C11 1.540(10) no
C11 C44 1.370(10) no
C11 C12 1.340(10) no
C44 C43 1.35(2) no
C43 C14 1.380(10) no
C14 C13 1.380(10) no
C14 C15 1.480(10) no
C13 C12 1.330(10) no
C15 C16 1.390(10) no
C15 C42 1.380(10) no
C16 C17 1.40(2) no
C42 C19 1.380(10) no
C20 C41 1.390(10) no
C20 C21 1.420(10) no
C20 C19 1.470(10) no
S31 C32 1.790(10) yes
S31 C30 1.800(10) yes
O25 C26 1.370(10) yes
O25 C24 1.420(10) yes
C41 C40 1.390(10) no
C40 C23 1.360(10) no
C26 C39 1.360(10) no
C26 C27 1.380(10) no
C21 C22 1.390(10) no
C33 C32 1.530(10) no
C33 C34 1.390(10) no
C17 C18 1.360(10) no
C23 C24 1.510(10) no
C23 C22 1.400(10) no
C19 C18 1.380(10) no
C38 C39 1.45(2) no
C38 C29 1.330(10) no
C29 C30 1.50(2) no
C29 C28 1.370(10) no
C34 C35 1.38(2) no
C27 C28 1.37(2) no
C46 H46 0.71(10) no
C36 H36 1.08(7) no
C37 H37 1.21(12) no
C2 H2A 0.95(8) no
C2 H2B 1.05(8) no
C4 H4A 0.81(8) no
C4 H4B 0.87(7) no
C45 H45 1.11(6) no
C7 H7 1.02(11) no
C6 H6 1.19(12) no
C10 H10A 1.26(8) no
C10 H10B 1.10(8) no
C44 H44 0.95(11) no
C43 H43 1.03(7) no
C13 H13 1.02(6) no
C12 H93 0.75(9) no
C16 H16 0.85(15) no
C42 H42 0.73(5) no
C41 H41 0.76(8) no
C40 H40 0.96(6) no
C21 H21 1.23(8) no
C17 H17 1.20(7) no
C38 H38 1.04(7) no
C24 H24A 1.04(7) no
C24 H24B 1.01(5) no
C22 H22 0.89(7) no
C39 H39 1.26(11) no
C32 H32A 0.95(11) no
C32 H32B 1.01(9) no
C34 H34 0.88(8) no
C30 H30A 1.06(10) no
C30 H30B 1.11(9) no
C35 H35 1.12(11) no
C18 H18 0.74(10) no
C27 H27A 1.03(10) no
C28 H28 1.06(8) no
O47 H47A 0.93(5) no
O47 H47B 0.97(5) no
O48 H48A 1.06(9) no
O48 H48B 1.08(10) no
O49 H49A 1.06(14) no
O49 H49B 1.02(12) no

loop_
_geom_torsion_atom_site_label_1
_geom_torsion_atom_site_label_2
_geom_torsion_atom_site_label_3
_geom_torsion_atom_site_label_4
_geom_torsion
_geom_torsion_publ_flag
C45 C46 C5 C4 176.6(8) no
C45 C46 C5 C6 0.2(10) no
C5 C46 C45 C8 -2.2(10) no
C2 S3 C4 C5 -171.4(10) no
C4 S3 C2 C1 -66.0(10) no
C37 C36 C35 C34 4.(2) no
C35 C36 C37 C1 -3.(2) no
C37 C1 C2 S3 103.4(10) no
C2 C1 C37 C36 178.0(10) no
C33 C1 C37 C36 0.2(10) no
C33 C1 C2 S3 -78.9(10) no
C2 C1 C33 C32 5.8(10) no
C37 C1 C33 C32 -176.5(10) no
C2 C1 C33 C34 -176.3(10) no
C37 C1 C33 C34 1.4(10) no
S3 C4 C5 C46 -94.7(10) no
S3 C4 C5 C6 81.7(10) no
C46 C45 C8 C7 3.3(10) no
C46 C45 C8 O9 -178.6(10) no
C45 C8 O9 C10 5.7(10) no
C45 C8 C7 C6 -2.(2) no
C7 C8 O9 C10 -176.1(10) no
O9 C8 C7 C6 179.2(10) no
C8 C7 C6 C5 0.(2) no
C7 C6 C5 C4 -175.7(10) no
C7 C6 C5 C46 1.(2) no
C8 O9 C10 C11 69.8(10) no
O9 C10 C11 C44 -154.0(10) no
O9 C10 C11 C12 26.9(10) no
C10 C11 C12 C13 178.4(10) no
C10 C11 C44 C43 -176.0(10) no
C44 C11 C12 C13 -1.(2) no
C12 C11 C44 C43 3.(2) no
C11 C44 C43 C14 -3.(2) no
C44 C43 C14 C13 0.6(10) no
C44 C43 C14 C15 -176.0(10) no
C43 C14 C15 C16 -39.2(10) no
C43 C14 C15 C42 135.9(10) no
C43 C14 C13 C12 1.8(10) no
C13 C14 C15 C16 144.4(10) no
C13 C14 C15 C42 -40.5(10) no
C15 C14 C13 C12 178.4(10) no
C14 C13 C12 C11 -2.(2) no
C14 C15 C42 C19 -177.5(10) no
C14 C15 C16 C17 177.4(10) no
C16 C15 C42 C19 -2.1(10) no
C42 C15 C16 C17 2.2(10) no
C15 C16 C17 C18 -2.(2) no
C15 C42 C19 C18 2.1(10) no
C15 C42 C19 C20 179.7(10) no
C21 C20 C19 C42 -138.7(10) no
C41 C20 C19 C42 37.0(10) no
C21 C20 C19 C18 38.9(10) no
C41 C20 C19 C18 -145.4(10) no
C41 C20 C21 C22 0.0(10) no
C21 C20 C41 C40 -0.3(10) no
C19 C20 C41 C40 -176.1(10) no
C19 C20 C21 C22 175.9(10) no
C32 S31 C30 C29 84.2(10) no
C30 S31 C32 C33 142.3(10) no
C26 O25 C24 C23 71.1(10) no
C24 O25 C26 C27 -145.4(10) no
C24 O25 C26 C39 39.3(10) no
C20 C41 C40 C23 -0.6(10) no
C41 C40 C23 C24 177.7(10) no
C41 C40 C23 C22 1.8(10) no
O25 C26 C27 C28 -172.9(10) no
O25 C26 C39 C38 172.6(10) no
C39 C26 C27 C28 2.9(10) no
C27 C26 C39 C38 -2.7(10) no
C20 C21 C22 C23 1.2(10) no
C1 C33 C32 S31 -80.9(10) no
C1 C33 C34 C35 -0.(2) no
C34 C33 C32 S31 101.3(10) no
C32 C33 C34 C35 177.6(10) no
C16 C17 C18 C19 2.(2) no
C40 C23 C24 O25 -99.9(10) no
C40 C23 C22 C21 -2.2(10) no
C24 C23 C22 C21 -178.1(10) no
C22 C23 C24 O25 76.0(10) no
C42 C19 C18 C17 -2.2(10) no
C20 C19 C18 C17 -179.8(10) no
C29 C38 C39 C26 5.(2) no
C39 C38 C29 C30 177.5(10) no
C39 C38 C29 C28 -7.(2) no
C38 C29 C30 S31 152.2(10) no
C38 C29 C28 C27 7.(2) no
C28 C29 C30 S31 -22.9(10) no
C30 C29 C28 C27 -177.9(10) no
C33 C34 C35 C36 -3.(2) no
C26 C27 C28 C29 -5.(2) no
